data_7251350
loop_
_publ_author_name
'Maniyampara, Pramod Kumar'
'M, BHAGIYALAKSHMI'
'Kurup, Prathapachandra M. R.'
'Potti, Manoj Easwaran'
'Damodaran, Krishna K.'
'Maheswaran , Sithambaresan'
'Hussain, Firasat'

_publ_section_title
;
 Nickel(II) Complexes of Halogen-Containing NNO Donor Aroylhydrazones as
 Potential Putative Binders against SARS Cov-2 M pro
;
_journal_name_full CrystEngComm
_journal_paper_doi 10.1039/D5CE00875A
_journal_year 2025
_chemical_formula_moiety 'C38 H27 Br2 N6 Ni O2, N O3'
_chemical_formula_sum 'C38 H27 Br2 N7 Ni O5'
_chemical_formula_weight 880.19
_space_group_crystal_system monoclinic
_space_group_IT_number 14
_space_group_name_Hall '-P 2yn'
_space_group_name_H-M_alt 'P 1 21/n 1'
_atom_sites_solution_hydrogens mixed
_audit_creation_method SHELXL-2019/3
_audit_update_record
;
2025-01-22 deposited with the CCDC.	2025-11-26 downloaded from the CCDC.
;
_cell_angle_alpha 90
_cell_angle_beta 107.183(2)
_cell_angle_gamma 90
_cell_formula_units_Z 4
_cell_length_a 11.8390(5)
_cell_length_b 22.1899(10)
_cell_length_c 14.4233(7)
_cell_measurement_reflns_used 9797
_cell_measurement_temperature 296(2)
_cell_measurement_theta_max 33.14
_cell_measurement_theta_min 3.012
_cell_volume 3620.0(3)
_computing_cell_refinement 'APEX2/SAINT (Bruker, 2004)'
_computing_data_collection 'APEX2 (Bruker, 2004)'
_computing_data_reduction 'SAINT/XPREP (Bruker, 2004)'
_computing_molecular_graphics 'ORTEP3 (Farrugia, 1997) and Mercury (Bruno et al., 2002)'
_computing_publication_material 'SHELXL-2014/7 (Sheldrick, 2014)'
_computing_structure_refinement 'SHELXL-2019/2 (Sheldrick, 2019)'
_computing_structure_solution 'SHELXT 2018/2 (Sheldrick, 2018)'
_diffrn_ambient_temperature 296(2)
_diffrn_measured_fraction_theta_full 1.000
_diffrn_measured_fraction_theta_max 0.999
_diffrn_measurement_device_type 'Bruker axs kappa apex2 CCD Diffractometer'
_diffrn_measurement_method '\w and \f scan'
_diffrn_radiation_type MoK\a
_diffrn_radiation_wavelength 0.71073
_diffrn_reflns_av_R_equivalents 0.1242
_diffrn_reflns_av_unetI/netI 0.0829
_diffrn_reflns_Laue_measured_fraction_full 1.000
_diffrn_reflns_Laue_measured_fraction_max 0.999
_diffrn_reflns_limit_h_max 15
_diffrn_reflns_limit_h_min -14
_diffrn_reflns_limit_k_max 28
_diffrn_reflns_limit_k_min -28
_diffrn_reflns_limit_l_max 18
_diffrn_reflns_limit_l_min -18
_diffrn_reflns_number 73988
_diffrn_reflns_point_group_measured_fraction_full 1.000
_diffrn_reflns_point_group_measured_fraction_max 0.999
_diffrn_reflns_theta_full 25.242
_diffrn_reflns_theta_max 26.850
_diffrn_reflns_theta_min 1.740
_diffrn_source 'fine-focus sealed tube'
_exptl_absorpt_coefficient_mu 2.798
_exptl_absorpt_correction_T_max 0.720
_exptl_absorpt_correction_T_min 0.412
_exptl_absorpt_correction_type multi-scan
_exptl_absorpt_process_details 'SADABS (Bruker, 2004)'
_exptl_crystal_colour Brown
_exptl_crystal_density_diffrn 1.615
_exptl_crystal_description Block
_exptl_crystal_F_000 1768
_exptl_crystal_size_max 0.350
_exptl_crystal_size_mid 0.300
_exptl_crystal_size_min 0.200
_refine_diff_density_max 0.556
_refine_diff_density_min -0.508
_refine_diff_density_rms 0.081
_refine_ls_extinction_method none
_refine_ls_goodness_of_fit_ref 1.029
_refine_ls_hydrogen_treatment mixed
_refine_ls_matrix_type full
_refine_ls_number_parameters 482
_refine_ls_number_reflns 7759
_refine_ls_number_restraints 0
_refine_ls_restrained_S_all 1.029
_refine_ls_R_factor_all 0.1303
_refine_ls_R_factor_gt 0.0463
_refine_ls_shift/su_max 0.000
_refine_ls_shift/su_mean 0.000
_refine_ls_structure_factor_coef Fsqd
_refine_ls_weighting_details 'w=1/[\s^2^(Fo^2^)+(0.0235P)^2^+2.6136P] where P=(Fo^2^+2Fc^2^)/3'
_refine_ls_weighting_scheme calc
_refine_ls_wR_factor_gt 0.0688
_refine_ls_wR_factor_ref 0.0911
_reflns_Friedel_coverage 0.000
_reflns_number_gt 4239
_reflns_number_total 7770
_reflns_threshold_expression 'I > 2\s(I)'
_cod_data_source_file d5ce00875a2.cif
_cod_data_source_block shelx_CCDC5
_cod_original_sg_symbol_H-M 'P 21/n'
_cod_database_code 7251350
_shelx_shelxl_version_number 2019/3
_shelx_space_group_comment
;
The symmetry employed for this shelxl refinement is uniquely defined
by the following loop, which should always be used as a source of
symmetry information in preference to the above space-group names.
They are only intended as comments.
;
_shelx_estimated_absorpt_t_min 0.441
_shelx_estimated_absorpt_t_max 0.605

loop_
_space_group_symop_operation_xyz
'x, y, z'
'-x+1/2, y+1/2, -z+1/2'
'-x, -y, -z'
'x-1/2, -y-1/2, z-1/2'

loop_
_atom_site_label
_atom_site_type_symbol
_atom_site_fract_x
_atom_site_fract_y
_atom_site_fract_z
_atom_site_U_iso_or_equiv
_atom_site_adp_type
_atom_site_occupancy
_atom_site_site_symmetry_order
_atom_site_calc_flag
_atom_site_refinement_flags_posn
_atom_site_refinement_flags_adp
_atom_site_refinement_flags_occupancy
_atom_site_disorder_assembly
_atom_site_disorder_group
C1 C 0.8842(4) 0.35022(19) 0.4571(3) 0.0485(11) Uani 1 1 d . . . . .
H1 H 0.882863 0.391671 0.466241 0.058 Uiso 1 1 calc R U . . .
C2 C 0.9775(4) 0.3258(2) 0.4325(3) 0.0591(13) Uani 1 1 d . . . . .
H2 H 1.039079 0.350071 0.426430 0.071 Uiso 1 1 calc R U . . .
C3 C 0.9784(4) 0.2650(2) 0.4169(3) 0.0623(13) Uani 1 1 d . . . . .
H3 H 1.039982 0.247425 0.398848 0.075 Uiso 1 1 calc R U . . .
C4 C 0.8872(4) 0.23023(19) 0.4282(3) 0.0520(12) Uani 1 1 d . . . . .
H4 H 0.887174 0.188786 0.418573 0.062 Uiso 1 1 calc R U . . .
C5 C 0.7961(3) 0.25714(17) 0.4539(3) 0.0367(10) Uani 1 1 d . . . . .
C6 C 0.6977(3) 0.22306(16) 0.4741(3) 0.0329(9) Uani 1 1 d . . . . .
C7 C 0.6882(3) 0.15703(17) 0.4656(3) 0.0364(9) Uani 1 1 d . . . . .
C8 C 0.6844(4) 0.12778(18) 0.3804(3) 0.0519(12) Uani 1 1 d . . . . .
H8 H 0.687987 0.149980 0.326707 0.062 Uiso 1 1 calc R U . . .
C9 C 0.6751(4) 0.0652(2) 0.3742(4) 0.0696(15) Uani 1 1 d . . . . .
H9 H 0.672543 0.045717 0.316513 0.084 Uiso 1 1 calc R U . . .
C10 C 0.6700(5) 0.0330(2) 0.4527(5) 0.0818(18) Uani 1 1 d . . . . .
H10 H 0.664257 -0.008786 0.448970 0.098 Uiso 1 1 calc R U . . .
C11 C 0.6731(5) 0.0614(2) 0.5367(5) 0.0879(18) Uani 1 1 d . . . . .
H11 H 0.668784 0.039002 0.590040 0.105 Uiso 1 1 calc R U . . .
C12 C 0.6827(4) 0.12312(18) 0.5436(3) 0.0595(13) Uani 1 1 d . . . . .
H12 H 0.685404 0.142035 0.601756 0.071 Uiso 1 1 calc R U . . .
C13 C 0.4775(3) 0.28112(16) 0.5573(3) 0.0321(9) Uani 1 1 d . . . . .
C14 C 0.3759(3) 0.26507(16) 0.5924(3) 0.0314(9) Uani 1 1 d . . . . .
C15 C 0.3592(3) 0.20681(16) 0.6218(3) 0.0395(10) Uani 1 1 d . . . . .
H15 H 0.411591 0.176562 0.617145 0.047 Uiso 1 1 calc R U . . .
C16 C 0.2671(4) 0.19316(18) 0.6575(3) 0.0444(10) Uani 1 1 d . . . . .
H16 H 0.257388 0.154197 0.677676 0.053 Uiso 1 1 calc R U . . .
C17 C 0.1891(3) 0.23802(18) 0.6631(3) 0.0411(10) Uani 1 1 d . . . . .
C18 C 0.2021(4) 0.29602(17) 0.6339(3) 0.0462(11) Uani 1 1 d . . . . .
H18 H 0.148464 0.325878 0.637623 0.055 Uiso 1 1 calc R U . . .
C19 C 0.2961(3) 0.30911(17) 0.5991(3) 0.0423(10) Uani 1 1 d . . . . .
H19 H 0.305865 0.348260 0.579841 0.051 Uiso 1 1 calc R U . . .
C20 C 0.7782(4) 0.29648(18) 0.7245(3) 0.0484(11) Uani 1 1 d . . . . .
H20 H 0.753020 0.258722 0.698597 0.058 Uiso 1 1 calc R U . . .
C21 C 0.8355(4) 0.30064(19) 0.8222(3) 0.0553(12) Uani 1 1 d . . . . .
H21 H 0.849819 0.266442 0.861228 0.066 Uiso 1 1 calc R U . . .
C22 C 0.8711(4) 0.35612(19) 0.8606(3) 0.0520(12) Uani 1 1 d . . . . .
H22 H 0.909961 0.360343 0.926458 0.062 Uiso 1 1 calc R U . . .
C23 C 0.8487(3) 0.40586(17) 0.8006(3) 0.0434(10) Uani 1 1 d . . . . .
H23 H 0.871762 0.444013 0.825806 0.052 Uiso 1 1 calc R U . . .
C24 C 0.7920(3) 0.39865(16) 0.7032(3) 0.0334(9) Uani 1 1 d . . . . .
C25 C 0.7611(3) 0.44904(16) 0.6327(3) 0.0312(9) Uani 1 1 d . . . . .
C26 C 0.7953(3) 0.51187(16) 0.6615(3) 0.0325(9) Uani 1 1 d . . . . .
C27 C 0.9114(3) 0.52736(17) 0.7071(3) 0.0418(10) Uani 1 1 d . . . . .
H27 H 0.970449 0.498209 0.719011 0.050 Uiso 1 1 calc R U . . .
C28 C 0.9393(4) 0.58610(19) 0.7346(3) 0.0551(12) Uani 1 1 d . . . . .
H28 H 1.017536 0.596356 0.765661 0.066 Uiso 1 1 calc R U . . .
C29 C 0.8537(5) 0.62991(19) 0.7171(3) 0.0555(12) Uani 1 1 d . . . . .
H29 H 0.873998 0.669511 0.735823 0.067 Uiso 1 1 calc R U . . .
C30 C 0.7387(4) 0.61511(18) 0.6721(3) 0.0522(12) Uani 1 1 d . . . . .
H30 H 0.680118 0.644450 0.660618 0.063 Uiso 1 1 calc R U . . .
C31 C 0.7099(4) 0.55625(17) 0.6436(3) 0.0435(10) Uani 1 1 d . . . . .
H31 H 0.631690 0.546380 0.611823 0.052 Uiso 1 1 calc R U . . .
C32 C 0.5979(3) 0.44416(16) 0.3883(3) 0.0311(9) Uani 1 1 d . . . . .
C33 C 0.5526(3) 0.48461(16) 0.3037(3) 0.0349(9) Uani 1 1 d . . . . .
C34 C 0.5355(3) 0.54537(17) 0.3155(3) 0.0425(10) Uani 1 1 d . . . . .
H34 H 0.557083 0.562058 0.377456 0.051 Uiso 1 1 calc R U . . .
C35 C 0.4864(4) 0.58146(18) 0.2356(3) 0.0494(11) Uani 1 1 d . . . . .
H35 H 0.474445 0.622372 0.243172 0.059 Uiso 1 1 calc R U . . .
C36 C 0.4556(3) 0.55591(18) 0.1453(3) 0.0458(11) Uani 1 1 d . . . . .
C37 C 0.4716(4) 0.49574(19) 0.1320(3) 0.0504(11) Uani 1 1 d . . . . .
H37 H 0.450920 0.479438 0.069826 0.061 Uiso 1 1 calc R U . . .
C38 C 0.5190(4) 0.45959(17) 0.2120(3) 0.0461(11) Uani 1 1 d . . . . .
H38 H 0.528232 0.418465 0.204160 0.055 Uiso 1 1 calc R U . . .
N1 N 0.7952(3) 0.31723(14) 0.4685(2) 0.0384(8) Uani 1 1 d . . . . .
N2 N 0.6273(3) 0.25765(13) 0.5035(2) 0.0320(7) Uani 1 1 d . . . . .
N3 N 0.5343(3) 0.23491(13) 0.5315(2) 0.0341(8) Uani 1 1 d . . . . .
N4 N 0.7569(3) 0.34358(13) 0.6656(2) 0.0365(8) Uani 1 1 d . . . . .
N5 N 0.6995(2) 0.43178(13) 0.5481(2) 0.0318(7) Uani 1 1 d . . . . .
N6 N 0.6640(3) 0.47116(15) 0.4714(2) 0.0350(8) Uani 1 1 d . . . . .
N7 N 0.8684(3) 0.53937(17) 0.3959(3) 0.0545(10) Uani 1 1 d . . . . .
O1 O 0.5036(2) 0.33680(10) 0.55443(18) 0.0377(6) Uani 1 1 d . . . . .
O2 O 0.5727(2) 0.39012(11) 0.38549(17) 0.0379(6) Uani 1 1 d . . . . .
O3 O 0.9405(3) 0.57261(14) 0.3741(3) 0.0796(11) Uani 1 1 d . . . . .
O4 O 0.8408(3) 0.49020(15) 0.3559(3) 0.0783(11) Uani 1 1 d . . . . .
O5 O 0.8190(3) 0.55683(12) 0.4576(2) 0.0576(8) Uani 1 1 d . . . . .
Ni1 Ni 0.65886(4) 0.34497(2) 0.51983(3) 0.03311(13) Uani 1 1 d . . . . .
Br1 Br 0.06074(4) 0.22032(2) 0.71176(4) 0.06891(17) Uani 1 1 d . . . . .
Br2 Br 0.38606(5) 0.60528(2) 0.03563(4) 0.06842(17) Uani 1 1 d . . . . .
H6 H 0.708(3) 0.5019(17) 0.466(3) 0.051(13) Uiso 1 1 d . . . . .

loop_
_atom_site_aniso_label
_atom_site_aniso_U_11
_atom_site_aniso_U_22
_atom_site_aniso_U_33
_atom_site_aniso_U_23
_atom_site_aniso_U_13
_atom_site_aniso_U_12
C1 0.045(3) 0.042(3) 0.059(3) 0.008(2) 0.016(2) -0.006(2)
C2 0.047(3) 0.060(3) 0.077(4) 0.009(3) 0.029(3) -0.004(2)
C3 0.049(3) 0.064(3) 0.085(4) 0.001(3) 0.037(3) 0.006(3)
C4 0.050(3) 0.043(3) 0.069(3) -0.003(2) 0.027(2) 0.005(2)
C5 0.037(2) 0.035(2) 0.037(2) 0.0045(18) 0.0104(19) 0.0058(19)
C6 0.038(2) 0.029(2) 0.032(2) 0.0011(17) 0.0099(19) 0.0054(19)
C7 0.036(2) 0.032(2) 0.042(2) -0.001(2) 0.0129(19) 0.0062(18)
C8 0.062(3) 0.040(3) 0.050(3) -0.006(2) 0.013(2) 0.002(2)
C9 0.070(4) 0.057(3) 0.074(4) -0.031(3) 0.010(3) 0.002(3)
C10 0.081(4) 0.037(3) 0.127(6) -0.006(4) 0.028(4) 0.010(3)
C11 0.131(5) 0.040(3) 0.109(5) 0.023(3) 0.060(4) 0.016(3)
C12 0.089(4) 0.037(3) 0.060(3) 0.005(2) 0.033(3) 0.009(2)
C13 0.035(2) 0.027(2) 0.030(2) -0.0018(17) 0.0034(18) -0.0009(18)
C14 0.032(2) 0.031(2) 0.031(2) -0.0040(17) 0.0081(18) -0.0005(18)
C15 0.041(2) 0.032(2) 0.044(3) 0.0021(19) 0.010(2) 0.0054(19)
C16 0.051(3) 0.032(2) 0.050(3) 0.003(2) 0.014(2) -0.005(2)
C17 0.042(3) 0.042(3) 0.040(3) -0.003(2) 0.013(2) -0.007(2)
C18 0.047(3) 0.035(2) 0.061(3) -0.001(2) 0.024(2) 0.005(2)
C19 0.050(3) 0.029(2) 0.052(3) 0.0031(19) 0.020(2) 0.001(2)
C20 0.058(3) 0.034(2) 0.049(3) 0.006(2) 0.009(2) -0.002(2)
C21 0.071(3) 0.043(3) 0.044(3) 0.013(2) 0.005(2) -0.002(2)
C22 0.058(3) 0.056(3) 0.034(3) 0.009(2) 0.001(2) 0.002(2)
C23 0.050(3) 0.037(2) 0.040(3) -0.002(2) 0.007(2) -0.005(2)
C24 0.030(2) 0.035(2) 0.032(2) 0.0008(18) 0.0043(18) 0.0019(18)
C25 0.029(2) 0.029(2) 0.037(2) -0.0007(18) 0.0124(19) 0.0007(17)
C26 0.037(2) 0.032(2) 0.029(2) -0.0021(17) 0.0119(19) -0.0031(19)
C27 0.043(3) 0.038(2) 0.045(3) -0.0064(19) 0.013(2) -0.001(2)
C28 0.050(3) 0.050(3) 0.062(3) -0.013(2) 0.012(2) -0.017(2)
C29 0.083(4) 0.032(2) 0.061(3) -0.015(2) 0.035(3) -0.016(3)
C30 0.065(3) 0.034(3) 0.065(3) -0.006(2) 0.030(3) 0.003(2)
C31 0.043(3) 0.041(3) 0.049(3) -0.004(2) 0.018(2) 0.000(2)
C32 0.033(2) 0.029(2) 0.033(2) 0.0012(18) 0.0115(18) 0.0032(18)
C33 0.038(2) 0.032(2) 0.034(2) 0.0020(18) 0.0103(19) 0.0014(18)
C34 0.053(3) 0.036(2) 0.034(2) -0.0010(19) 0.006(2) 0.004(2)
C35 0.060(3) 0.031(2) 0.050(3) 0.001(2) 0.005(2) 0.003(2)
C36 0.046(3) 0.044(3) 0.044(3) 0.013(2) 0.009(2) 0.004(2)
C37 0.070(3) 0.046(3) 0.032(3) -0.001(2) 0.010(2) 0.008(2)
C38 0.067(3) 0.030(2) 0.042(3) 0.000(2) 0.016(2) 0.007(2)
N1 0.039(2) 0.0328(19) 0.044(2) 0.0057(15) 0.0130(16) 0.0008(16)
N2 0.0335(18) 0.0289(18) 0.0340(19) -0.0024(14) 0.0103(15) 0.0017(14)
N3 0.0340(18) 0.0276(18) 0.042(2) -0.0061(15) 0.0138(16) -0.0027(15)
N4 0.0429(19) 0.0271(17) 0.0372(19) 0.0027(16) 0.0084(16) -0.0011(16)
N5 0.0332(18) 0.0307(18) 0.0306(19) 0.0017(15) 0.0079(15) -0.0003(14)
N6 0.042(2) 0.0303(19) 0.030(2) 0.0039(16) 0.0061(16) -0.0026(17)
N7 0.059(3) 0.035(2) 0.076(3) 0.002(2) 0.030(2) 0.006(2)
O1 0.0410(16) 0.0261(15) 0.0481(17) -0.0034(12) 0.0163(13) -0.0001(12)
O2 0.0445(16) 0.0274(15) 0.0377(16) -0.0011(12) 0.0059(13) -0.0007(12)
O3 0.088(3) 0.053(2) 0.121(3) -0.005(2) 0.067(2) -0.0159(19)
O4 0.090(3) 0.052(2) 0.112(3) -0.024(2) 0.059(2) -0.0159(19)
O5 0.072(2) 0.0443(18) 0.067(2) -0.0056(16) 0.0358(18) -0.0098(16)
Ni1 0.0368(3) 0.0259(3) 0.0349(3) -0.0008(2) 0.0079(2) -0.0004(2)
Br1 0.0665(3) 0.0729(4) 0.0814(4) 0.0014(3) 0.0436(3) -0.0108(3)
Br2 0.0846(4) 0.0555(3) 0.0540(3) 0.0207(2) 0.0031(3) 0.0012(3)

loop_
_atom_type_symbol
_atom_type_description
_atom_type_scat_dispersion_real
_atom_type_scat_dispersion_imag
_atom_type_scat_source
C C 0.0033 0.0016 'International Tables Vol C Tables 4.2.6.8 and 6.1.1.4'
H H 0.0000 0.0000 'International Tables Vol C Tables 4.2.6.8 and 6.1.1.4'
N N 0.0061 0.0033 'International Tables Vol C Tables 4.2.6.8 and 6.1.1.4'
O O 0.0106 0.0060 'International Tables Vol C Tables 4.2.6.8 and 6.1.1.4'
Ni Ni 0.3393 1.1124 'International Tables Vol C Tables 4.2.6.8 and 6.1.1.4'
Br Br -0.2901 2.4595 'International Tables Vol C Tables 4.2.6.8 and 6.1.1.4'

loop_
_geom_angle_atom_site_label_1
_geom_angle_atom_site_label_2
_geom_angle_atom_site_label_3
_geom_angle
_geom_angle_site_symmetry_1
_geom_angle_site_symmetry_3
_geom_angle_publ_flag
N1 C1 C2 122.9(4) . . ?
N1 C1 H1 118.5 . . ?
C2 C1 H1 118.5 . . ?
C1 C2 C3 118.6(4) . . ?
C1 C2 H2 120.7 . . ?
C3 C2 H2 120.7 . . ?
C2 C3 C4 119.4(4) . . ?
C2 C3 H3 120.3 . . ?
C4 C3 H3 120.3 . . ?
C5 C4 C3 119.5(4) . . ?
C5 C4 H4 120.2 . . ?
C3 C4 H4 120.2 . . ?
N1 C5 C4 120.9(4) . . ?
N1 C5 C6 115.4(3) . . ?
C4 C5 C6 123.6(4) . . ?
N2 C6 C7 125.2(3) . . ?
N2 C6 C5 112.4(3) . . ?
C7 C6 C5 122.3(3) . . ?
C12 C7 C8 118.4(4) . . ?
C12 C7 C6 120.0(4) . . ?
C8 C7 C6 121.6(4) . . ?
C7 C8 C9 120.6(4) . . ?
C7 C8 H8 119.7 . . ?
C9 C8 H8 119.7 . . ?
C10 C9 C8 119.5(5) . . ?
C10 C9 H9 120.2 . . ?
C8 C9 H9 120.2 . . ?
C11 C10 C9 120.3(5) . . ?
C11 C10 H10 119.8 . . ?
C9 C10 H10 119.8 . . ?
C10 C11 C12 120.5(5) . . ?
C10 C11 H11 119.8 . . ?
C12 C11 H11 119.8 . . ?
C7 C12 C11 120.7(4) . . ?
C7 C12 H12 119.7 . . ?
C11 C12 H12 119.7 . . ?
O1 C13 N3 125.9(3) . . ?
O1 C13 C14 118.2(3) . . ?
N3 C13 C14 115.9(3) . . ?
C19 C14 C15 118.2(3) . . ?
C19 C14 C13 119.7(3) . . ?
C15 C14 C13 122.0(3) . . ?
C16 C15 C14 121.3(4) . . ?
C16 C15 H15 119.3 . . ?
C14 C15 H15 119.3 . . ?
C15 C16 C17 119.0(4) . . ?
C15 C16 H16 120.5 . . ?
C17 C16 H16 120.5 . . ?
C18 C17 C16 121.4(4) . . ?
C18 C17 Br1 118.8(3) . . ?
C16 C17 Br1 119.8(3) . . ?
C19 C18 C17 118.9(4) . . ?
C19 C18 H18 120.6 . . ?
C17 C18 H18 120.6 . . ?
C18 C19 C14 121.2(4) . . ?
C18 C19 H19 119.4 . . ?
C14 C19 H19 119.4 . . ?
N4 C20 C21 123.2(4) . . ?
N4 C20 H20 118.4 . . ?
C21 C20 H20 118.4 . . ?
C22 C21 C20 118.4(4) . . ?
C22 C21 H21 120.8 . . ?
C20 C21 H21 120.8 . . ?
C21 C22 C23 119.2(4) . . ?
C21 C22 H22 120.4 . . ?
C23 C22 H22 120.4 . . ?
C24 C23 C22 119.5(4) . . ?
C24 C23 H23 120.2 . . ?
C22 C23 H23 120.2 . . ?
N4 C24 C23 120.9(3) . . ?
N4 C24 C25 115.0(3) . . ?
C23 C24 C25 124.0(3) . . ?
N5 C25 C26 125.6(3) . . ?
N5 C25 C24 112.5(3) . . ?
C26 C25 C24 121.9(3) . . ?
C31 C26 C27 118.9(3) . . ?
C31 C26 C25 119.8(3) . . ?
C27 C26 C25 121.4(3) . . ?
C28 C27 C26 119.6(4) . . ?
C28 C27 H27 120.2 . . ?
C26 C27 H27 120.2 . . ?
C29 C28 C27 121.1(4) . . ?
C29 C28 H28 119.4 . . ?
C27 C28 H28 119.4 . . ?
C30 C29 C28 119.7(4) . . ?
C30 C29 H29 120.1 . . ?
C28 C29 H29 120.1 . . ?
C29 C30 C31 119.6(4) . . ?
C29 C30 H30 120.2 . . ?
C31 C30 H30 120.2 . . ?
C26 C31 C30 121.1(4) . . ?
C26 C31 H31 119.5 . . ?
C30 C31 H31 119.5 . . ?
O2 C32 N6 121.8(3) . . ?
O2 C32 C33 122.5(3) . . ?
N6 C32 C33 115.6(3) . . ?
C34 C33 C38 120.0(4) . . ?
C34 C33 C32 121.4(3) . . ?
C38 C33 C32 118.5(3) . . ?
C33 C34 C35 120.2(4) . . ?
C33 C34 H34 119.9 . . ?
C35 C34 H34 119.9 . . ?
C36 C35 C34 118.8(4) . . ?
C36 C35 H35 120.6 . . ?
C34 C35 H35 120.6 . . ?
C35 C36 C37 121.9(4) . . ?
C35 C36 Br2 118.8(3) . . ?
C37 C36 Br2 119.3(3) . . ?
C36 C37 C38 119.2(4) . . ?
C36 C37 H37 120.4 . . ?
C38 C37 H37 120.4 . . ?
C37 C38 C33 119.9(4) . . ?
C37 C38 H38 120.1 . . ?
C33 C38 H38 120.1 . . ?
C1 N1 C5 118.7(3) . . ?
C1 N1 Ni1 127.8(3) . . ?
C5 N1 Ni1 113.2(2) . . ?
C6 N2 N3 121.9(3) . . ?
C6 N2 Ni1 120.2(3) . . ?
N3 N2 Ni1 117.7(2) . . ?
C13 N3 N2 108.2(3) . . ?
C20 N4 C24 118.6(3) . . ?
C20 N4 Ni1 127.2(3) . . ?
C24 N4 Ni1 113.9(2) . . ?
C25 N5 N6 122.0(3) . . ?
C25 N5 Ni1 121.2(2) . . ?
N6 N5 Ni1 116.8(2) . . ?
C32 N6 N5 112.9(3) . . ?
C32 N6 H6 117(2) . . ?
N5 N6 H6 121(2) . . ?
O4 N7 O3 121.0(4) . . ?
O4 N7 O5 119.3(4) . . ?
O3 N7 O5 119.6(4) . . ?
C13 O1 Ni1 109.7(2) . . ?
C32 O2 Ni1 112.2(2) . . ?
N2 Ni1 N5 175.00(12) . . ?
N2 Ni1 O1 77.90(11) . . ?
N5 Ni1 O1 102.41(11) . . ?
N2 Ni1 N1 78.74(12) . . ?
N5 Ni1 N1 101.20(12) . . ?
O1 Ni1 N1 156.31(11) . . ?
N2 Ni1 N4 97.77(12) . . ?
N5 Ni1 N4 77.24(12) . . ?
O1 Ni1 N4 91.46(11) . . ?
N1 Ni1 N4 95.53(12) . . ?
N2 Ni1 O2 109.10(11) . . ?
N5 Ni1 O2 75.90(11) . . ?
O1 Ni1 O2 92.27(10) . . ?
N1 Ni1 O2 91.66(11) . . ?
N4 Ni1 O2 153.06(11) . . ?

loop_
_geom_bond_atom_site_label_1
_geom_bond_atom_site_label_2
_geom_bond_distance
_geom_bond_site_symmetry_2
_geom_bond_publ_flag
C1 N1 1.333(5) . ?
C1 C2 1.367(5) . ?
C1 H1 0.9300 . ?
C2 C3 1.368(6) . ?
C2 H2 0.9300 . ?
C3 C4 1.376(5) . ?
C3 H3 0.9300 . ?
C4 C5 1.376(5) . ?
C4 H4 0.9300 . ?
C5 N1 1.350(4) . ?
C5 C6 1.488(5) . ?
C6 N2 1.293(4) . ?
C6 C7 1.472(5) . ?
C7 C12 1.371(5) . ?
C7 C8 1.378(5) . ?
C8 C9 1.393(6) . ?
C8 H8 0.9300 . ?
C9 C10 1.357(7) . ?
C9 H9 0.9300 . ?
C10 C11 1.357(7) . ?
C10 H10 0.9300 . ?
C11 C12 1.375(6) . ?
C11 H11 0.9300 . ?
C12 H12 0.9300 . ?
C13 O1 1.277(4) . ?
C13 N3 1.338(4) . ?
C13 C14 1.480(5) . ?
C14 C19 1.383(5) . ?
C14 C15 1.393(5) . ?
C15 C16 1.370(5) . ?
C15 H15 0.9300 . ?
C16 C17 1.376(5) . ?
C16 H16 0.9300 . ?
C17 C18 1.377(5) . ?
C17 Br1 1.894(4) . ?
C18 C19 1.379(5) . ?
C18 H18 0.9300 . ?
C19 H19 0.9300 . ?
C20 N4 1.324(4) . ?
C20 C21 1.374(5) . ?
C20 H20 0.9300 . ?
C21 C22 1.364(5) . ?
C21 H21 0.9300 . ?
C22 C23 1.379(5) . ?
C22 H22 0.9300 . ?
C23 C24 1.376(5) . ?
C23 H23 0.9300 . ?
C24 N4 1.351(4) . ?
C24 C25 1.482(5) . ?
C25 N5 1.281(4) . ?
C25 C26 1.477(5) . ?
C26 C31 1.380(5) . ?
C26 C27 1.381(5) . ?
C27 C28 1.374(5) . ?
C27 H27 0.9300 . ?
C28 C29 1.373(6) . ?
C28 H28 0.9300 . ?
C29 C30 1.364(6) . ?
C29 H29 0.9300 . ?
C30 C31 1.381(5) . ?
C30 H30 0.9300 . ?
C31 H31 0.9300 . ?
C32 O2 1.234(4) . ?
C32 N6 1.361(4) . ?
C32 C33 1.482(5) . ?
C33 C34 1.381(5) . ?
C33 C38 1.380(5) . ?
C34 C35 1.383(5) . ?
C34 H34 0.9300 . ?
C35 C36 1.368(5) . ?
C35 H35 0.9300 . ?
C36 C37 1.370(5) . ?
C36 Br2 1.900(4) . ?
C37 C38 1.382(5) . ?
C37 H37 0.9300 . ?
C38 H38 0.9300 . ?
N1 Ni1 2.059(3) . ?
N2 N3 1.376(4) . ?
N2 Ni1 1.974(3) . ?
N4 Ni1 2.080(3) . ?
N5 N6 1.374(4) . ?
N5 Ni1 1.998(3) . ?
N6 H6 0.88(4) . ?
N7 O4 1.232(4) . ?
N7 O3 1.237(4) . ?
N7 O5 1.261(4) . ?
O1 Ni1 2.050(2) . ?
O2 Ni1 2.152(2) . ?

loop_
_geom_hbond_atom_site_label_D
_geom_hbond_atom_site_label_H
_geom_hbond_atom_site_label_A
_geom_hbond_distance_DH
_geom_hbond_distance_HA
_geom_hbond_distance_DA
_geom_hbond_angle_DHA
_geom_hbond_site_symmetry_A
_geom_hbond_publ_flag
C18 H18 O3 0.93 2.47 3.353(5) 158.4 3_666 yes
N6 H6 N7 0.88(4) 2.53(4) 3.300(5) 146(3) . yes
N6 H6 O4 0.88(4) 2.55(4) 3.065(5) 118(3) . yes
N6 H6 O5 0.88(4) 1.82(4) 2.690(4) 171(4) . yes

loop_
_geom_torsion_atom_site_label_1
_geom_torsion_atom_site_label_2
_geom_torsion_atom_site_label_3
_geom_torsion_atom_site_label_4
_geom_torsion
_geom_torsion_site_symmetry_1
_geom_torsion_site_symmetry_2
_geom_torsion_site_symmetry_3
_geom_torsion_site_symmetry_4
_geom_torsion_publ_flag
N1 C1 C2 C3 1.4(7) . . . . ?
C1 C2 C3 C4 -1.3(7) . . . . ?
C2 C3 C4 C5 0.7(7) . . . . ?
C3 C4 C5 N1 -0.2(6) . . . . ?
C3 C4 C5 C6 -175.9(4) . . . . ?
N1 C5 C6 N2 -0.6(5) . . . . ?
C4 C5 C6 N2 175.3(4) . . . . ?
N1 C5 C6 C7 -177.5(3) . . . . ?
C4 C5 C6 C7 -1.6(6) . . . . ?
N2 C6 C7 C12 -53.2(6) . . . . ?
C5 C6 C7 C12 123.3(4) . . . . ?
N2 C6 C7 C8 126.6(4) . . . . ?
C5 C6 C7 C8 -56.8(5) . . . . ?
C12 C7 C8 C9 0.0(6) . . . . ?
C6 C7 C8 C9 -179.9(4) . . . . ?
C7 C8 C9 C10 0.0(7) . . . . ?
C8 C9 C10 C11 0.4(8) . . . . ?
C9 C10 C11 C12 -0.6(9) . . . . ?
C8 C7 C12 C11 -0.2(7) . . . . ?
C6 C7 C12 C11 179.6(4) . . . . ?
C10 C11 C12 C7 0.5(8) . . . . ?
O1 C13 C14 C19 15.2(5) . . . . ?
N3 C13 C14 C19 -165.0(3) . . . . ?
O1 C13 C14 C15 -163.0(3) . . . . ?
N3 C13 C14 C15 16.7(5) . . . . ?
C19 C14 C15 C16 -0.7(6) . . . . ?
C13 C14 C15 C16 177.6(3) . . . . ?
C14 C15 C16 C17 0.8(6) . . . . ?
C15 C16 C17 C18 -0.2(6) . . . . ?
C15 C16 C17 Br1 179.8(3) . . . . ?
C16 C17 C18 C19 -0.5(6) . . . . ?
Br1 C17 C18 C19 179.5(3) . . . . ?
C17 C18 C19 C14 0.6(6) . . . . ?
C15 C14 C19 C18 0.0(6) . . . . ?
C13 C14 C19 C18 -178.3(3) . . . . ?
N4 C20 C21 C22 0.9(7) . . . . ?
C20 C21 C22 C23 -0.1(6) . . . . ?
C21 C22 C23 C24 -0.6(6) . . . . ?
C22 C23 C24 N4 0.6(6) . . . . ?
C22 C23 C24 C25 178.5(3) . . . . ?
N4 C24 C25 N5 3.8(4) . . . . ?
C23 C24 C25 N5 -174.2(3) . . . . ?
N4 C24 C25 C26 -178.6(3) . . . . ?
C23 C24 C25 C26 3.4(5) . . . . ?
N5 C25 C26 C31 52.3(5) . . . . ?
C24 C25 C26 C31 -125.1(4) . . . . ?
N5 C25 C26 C27 -128.3(4) . . . . ?
C24 C25 C26 C27 54.4(5) . . . . ?
C31 C26 C27 C28 0.9(6) . . . . ?
C25 C26 C27 C28 -178.6(4) . . . . ?
C26 C27 C28 C29 -0.4(6) . . . . ?
C27 C28 C29 C30 0.4(7) . . . . ?
C28 C29 C30 C31 -0.7(7) . . . . ?
C27 C26 C31 C30 -1.3(6) . . . . ?
C25 C26 C31 C30 178.2(4) . . . . ?
C29 C30 C31 C26 1.2(6) . . . . ?
O2 C32 C33 C34 151.1(4) . . . . ?
N6 C32 C33 C34 -25.2(5) . . . . ?
O2 C32 C33 C38 -24.2(5) . . . . ?
N6 C32 C33 C38 159.5(3) . . . . ?
C38 C33 C34 C35 -0.9(6) . . . . ?
C32 C33 C34 C35 -176.1(3) . . . . ?
C33 C34 C35 C36 -0.2(6) . . . . ?
C34 C35 C36 C37 0.3(6) . . . . ?
C34 C35 C36 Br2 179.1(3) . . . . ?
C35 C36 C37 C38 0.7(6) . . . . ?
Br2 C36 C37 C38 -178.1(3) . . . . ?
C36 C37 C38 C33 -1.9(6) . . . . ?
C34 C33 C38 C37 2.0(6) . . . . ?
C32 C33 C38 C37 177.3(4) . . . . ?
C2 C1 N1 C5 -0.9(6) . . . . ?
C2 C1 N1 Ni1 172.5(3) . . . . ?
C4 C5 N1 C1 0.3(5) . . . . ?
C6 C5 N1 C1 176.4(3) . . . . ?
C4 C5 N1 Ni1 -174.0(3) . . . . ?
C6 C5 N1 Ni1 2.0(4) . . . . ?
C7 C6 N2 N3 0.6(5) . . . . ?
C5 C6 N2 N3 -176.2(3) . . . . ?
C7 C6 N2 Ni1 175.6(3) . . . . ?
C5 C6 N2 Ni1 -1.3(4) . . . . ?
O1 C13 N3 N2 1.4(5) . . . . ?
C14 C13 N3 N2 -178.3(3) . . . . ?
C6 N2 N3 C13 -179.5(3) . . . . ?
Ni1 N2 N3 C13 5.4(3) . . . . ?
C21 C20 N4 C24 -0.8(6) . . . . ?
C21 C20 N4 Ni1 -174.2(3) . . . . ?
C23 C24 N4 C20 0.1(5) . . . . ?
C25 C24 N4 C20 -178.0(3) . . . . ?
C23 C24 N4 Ni1 174.3(3) . . . . ?
C25 C24 N4 Ni1 -3.7(4) . . . . ?
C26 C25 N5 N6 4.1(5) . . . . ?
C24 C25 N5 N6 -178.4(3) . . . . ?
C26 C25 N5 Ni1 -179.5(3) . . . . ?
C24 C25 N5 Ni1 -2.0(4) . . . . ?
O2 C32 N6 N5 1.3(5) . . . . ?
C33 C32 N6 N5 177.6(3) . . . . ?
C25 N5 N6 C32 -179.0(3) . . . . ?
Ni1 N5 N6 C32 4.5(4) . . . . ?
N3 C13 O1 Ni1 -6.8(4) . . . . ?
C14 C13 O1 Ni1 172.9(2) . . . . ?
N6 C32 O2 Ni1 -5.8(4) . . . . ?
C33 C32 O2 Ni1 178.1(3) . . . . ?
